data_7049579
loop_
_publ_author_name
'Weller, Stefan'
'Schlindwein, Simon H.'
'Feil, Christoph M.'
'Kelemen, Zsolt'
'Buzs\'aki, D\'aniel'
'Nyul\'aszi, L\'aszl\'o'
'Isenberg, Stefan'
'Pietschnig, Rudolf'
'Nieger, Martin'
'Gudat, Dietrich'

_publ_section_title
;
 Controllable access to P-functional [3]ferrocenophane and
 [4]ferrocenophane frameworks.
;
_journal_issue 18
_journal_name_full 'Dalton transactions (Cambridge, England : 2003)'
_journal_page_first 6236
_journal_page_last 6247
_journal_paper_doi 10.1039/c9dt00892f
_journal_volume 48
_journal_year 2019
_chemical_formula_moiety 'C26 H44 Fe N3 P'
_chemical_formula_sum 'C26 H44 Fe N3 P'
_chemical_formula_weight 485.46
_space_group_crystal_system monoclinic
_space_group_IT_number 14
_space_group_name_Hall '-P 2ybc'
_space_group_name_H-M_alt 'P 1 21/c 1'
_symmetry_space_group_name_Hall '-P 2ybc'
_symmetry_space_group_name_H-M 'P 1 21/c 1'
_atom_sites_solution_hydrogens difmap
_atom_sites_solution_primary direct
_atom_sites_solution_secondary difmap
_audit_creation_method SHELXL-2014/7
_audit_update_record
;
2017-11-24 deposited with the CCDC.    2019-04-04 downloaded from the CCDC.
;
_cell_angle_alpha 90
_cell_angle_beta 108.622(2)
_cell_angle_gamma 90
_cell_formula_units_Z 4
_cell_length_a 15.6619(11)
_cell_length_b 9.3742(6)
_cell_length_c 18.7966(13)
_cell_measurement_reflns_used 5228
_cell_measurement_temperature 100(2)
_cell_measurement_theta_max 27.5
_cell_measurement_theta_min 3.0
_cell_volume 2615.2(3)
_computing_cell_refinement 'Bruker ApexII Software Suite, 2008'
_computing_data_collection 'Bruker ApexII Software Suite, 2008'
_computing_data_reduction 'Bruker ApexII Software Suite, 2008'
_computing_molecular_graphics 'SHELXS plus XP (Sheldrick, 1991)'
_computing_publication_material 'SHELXL-2014/7 (Sheldrick, 2014)'
_computing_structure_refinement 'SHELXL-2014/7 (Sheldrick, 2014)'
_computing_structure_solution 'SHELXS-97 (Sheldrick, 1990)'
_diffrn_ambient_temperature 100(2)
_diffrn_measured_fraction_theta_full 0.999
_diffrn_measured_fraction_theta_max 0.993
_diffrn_measurement_device_type 'Bruker Kappa ApexII Duo'
_diffrn_measurement_method 'phi and omega scans'
_diffrn_radiation_type MoK\a
_diffrn_radiation_wavelength 0.71073
_diffrn_reflns_av_R_equivalents 0.0256
_diffrn_reflns_av_unetI/netI 0.0250
_diffrn_reflns_Laue_measured_fraction_full 0.999
_diffrn_reflns_Laue_measured_fraction_max 0.993
_diffrn_reflns_limit_h_max 22
_diffrn_reflns_limit_h_min -22
_diffrn_reflns_limit_k_max 13
_diffrn_reflns_limit_k_min -6
_diffrn_reflns_limit_l_max 26
_diffrn_reflns_limit_l_min -26
_diffrn_reflns_number 29203
_diffrn_reflns_point_group_measured_fraction_full 0.999
_diffrn_reflns_point_group_measured_fraction_max 0.993
_diffrn_reflns_theta_full 25.242
_diffrn_reflns_theta_max 30.642
_diffrn_reflns_theta_min 2.260
_diffrn_source 'fine-focus sealed tube'
_exptl_absorpt_coefficient_mu 0.655
_exptl_absorpt_correction_T_max 0.7461
_exptl_absorpt_correction_T_min 0.7016
_exptl_absorpt_correction_type multi-scan
_exptl_absorpt_process_details 'SADABS, cf. Blessing, 1995'
_exptl_crystal_colour yellow
_exptl_crystal_density_diffrn 1.233
_exptl_crystal_description blocks
_exptl_crystal_F_000 1048
_exptl_crystal_size_max 0.780
_exptl_crystal_size_mid 0.546
_exptl_crystal_size_min 0.268
_refine_diff_density_max 0.484
_refine_diff_density_min -0.369
_refine_diff_density_rms 0.062
_refine_ls_extinction_coef 0.0032(3)
_refine_ls_extinction_expression Fc^*^=kFc[1+0.001xFc^2^\l^3^/sin(2\q)]^-1/4^
_refine_ls_extinction_method 'SHELXL-2014/7 (Sheldrick 2014)'
_refine_ls_goodness_of_fit_ref 1.081
_refine_ls_hydrogen_treatment constr
_refine_ls_matrix_type full
_refine_ls_number_parameters 285
_refine_ls_number_reflns 8022
_refine_ls_number_restraints 0
_refine_ls_restrained_S_all 1.081
_refine_ls_R_factor_all 0.0379
_refine_ls_R_factor_gt 0.0282
_refine_ls_shift/su_max 0.002
_refine_ls_shift/su_mean 0.000
_refine_ls_structure_factor_coef Fsqd
_refine_ls_weighting_details 'w=1/[\s^2^(Fo^2^)+(0.0314P)^2^+1.0057P] where P=(Fo^2^+2Fc^2^)/3'
_refine_ls_weighting_scheme calc
_refine_ls_wR_factor_gt 0.0670
_refine_ls_wR_factor_ref 0.0729
_reflns_Friedel_coverage 0.000
_reflns_number_gt 6784
_reflns_number_total 8022
_reflns_threshold_expression 'I > 2\s(I)'
_cod_data_source_file c9dt00892f2.cif
_cod_data_source_block g226_mn
_cod_depositor_comments 'Adding full bibliography for 7049574--7049580.cif.'
_cod_database_code 7049579
_shelx_shelxl_version_number 2014/7
_shelx_space_group_comment
;
The symmetry employed for this shelxl refinement is uniquely defined
by the following loop, which should always be used as a source of
symmetry information in preference to the above space-group names.
They are only intended as comments.
;
_shelx_estimated_absorpt_t_min 0.629
_shelx_estimated_absorpt_t_max 0.844

loop_
_space_group_symop_operation_xyz
'x, y, z'
'-x, y+1/2, -z+1/2'
'-x, -y, -z'
'x, -y-1/2, z-1/2'

loop_
_atom_site_label
_atom_site_type_symbol
_atom_site_fract_x
_atom_site_fract_y
_atom_site_fract_z
_atom_site_U_iso_or_equiv
_atom_site_adp_type
_atom_site_occupancy
_atom_site_site_symmetry_order
_atom_site_calc_flag
_atom_site_refinement_flags_posn
_atom_site_refinement_flags_adp
Fe1 Fe 0.89657(2) 0.53856(2) 0.72784(2) 0.00955(5) Uani 1 1 d . .
C1 C 0.93787(7) 0.65532(11) 0.65293(5) 0.01148(18) Uani 1 1 d . .
H1 H 0.9276 0.7541 0.6422 0.014 Uiso 1 1 calc R U
C2 C 1.01423(7) 0.59539(12) 0.70865(6) 0.0138(2) Uani 1 1 d . .
H2 H 1.0632 0.6473 0.7415 0.017 Uiso 1 1 calc R U
C3 C 1.00416(8) 0.44405(12) 0.70640(6) 0.0146(2) Uani 1 1 d . .
H3 H 1.0455 0.3775 0.7371 0.018 Uiso 1 1 calc R U
C4 C 0.92094(8) 0.41001(12) 0.64983(6) 0.01353(19) Uani 1 1 d . .
H4 H 0.8971 0.3169 0.6368 0.016 Uiso 1 1 calc R U
C5 C 0.87935(7) 0.54139(11) 0.61587(5) 0.01068(18) Uani 1 1 d . .
N6 N 0.79497(6) 0.55484(9) 0.55891(5) 0.01085(16) Uani 1 1 d . .
C61 C 0.76856(7) 0.43816(11) 0.50326(6) 0.01265(19) Uani 1 1 d . .
H61A H 0.7035 0.4482 0.4754 0.015 Uiso 1 1 calc R U
H61B H 0.7767 0.3465 0.5308 0.015 Uiso 1 1 calc R U
C62 C 0.82022(8) 0.42962(12) 0.44543(6) 0.0141(2) Uani 1 1 d . .
C63 C 0.91329(8) 0.36010(13) 0.47763(6) 0.0174(2) Uani 1 1 d . .
H63A H 0.9067 0.2650 0.4969 0.026 Uiso 1 1 calc R U
H63B H 0.9413 0.3517 0.4380 0.026 Uiso 1 1 calc R U
H63C H 0.9514 0.4192 0.5185 0.026 Uiso 1 1 calc R U
C64 C 0.83042(10) 0.57804(14) 0.41532(7) 0.0243(3) Uani 1 1 d . .
H64A H 0.8669 0.6381 0.4565 0.037 Uiso 1 1 calc R U
H64B H 0.8602 0.5700 0.3769 0.037 Uiso 1 1 calc R U
H64C H 0.7708 0.6211 0.3933 0.037 Uiso 1 1 calc R U
C65 C 0.76325(9) 0.33630(16) 0.38079(7) 0.0258(3) Uani 1 1 d . .
H65A H 0.7566 0.2411 0.3999 0.039 Uiso 1 1 calc R U
H65B H 0.7037 0.3796 0.3588 0.039 Uiso 1 1 calc R U
H65C H 0.7931 0.3285 0.3424 0.039 Uiso 1 1 calc R U
P7 P 0.70287(2) 0.64089(3) 0.57076(2) 0.01077(6) Uani 1 1 d . .
N71 N 0.74622(6) 0.81186(10) 0.59649(5) 0.01291(17) Uani 1 1 d . .
C72 C 0.78287(8) 0.87361(12) 0.53879(6) 0.0167(2) Uani 1 1 d . .
H72 H 0.8208 0.7961 0.5279 0.020 Uiso 1 1 calc R U
C73 C 0.84788(10) 0.99904(14) 0.56760(8) 0.0251(3) Uani 1 1 d . .
H73A H 0.8858 1.0108 0.5354 0.038 Uiso 1 1 calc R U
H73B H 0.8860 0.9797 0.6192 0.038 Uiso 1 1 calc R U
H73C H 0.8133 1.0865 0.5665 0.038 Uiso 1 1 calc R U
C74 C 0.71449(10) 0.91124(16) 0.46216(7) 0.0281(3) Uani 1 1 d . .
H74A H 0.7462 0.9255 0.4254 0.042 Uiso 1 1 calc R U
H74B H 0.6826 0.9990 0.4667 0.042 Uiso 1 1 calc R U
H74C H 0.6710 0.8332 0.4455 0.042 Uiso 1 1 calc R U
C75 C 0.68560(8) 0.89797(12) 0.62696(6) 0.0164(2) Uani 1 1 d . .
H75 H 0.6702 0.8340 0.6637 0.020 Uiso 1 1 calc R U
C76 C 0.73121(10) 1.02842(14) 0.67273(8) 0.0257(3) Uani 1 1 d . .
H76A H 0.6949 1.0623 0.7032 0.039 Uiso 1 1 calc R U
H76B H 0.7364 1.1044 0.6386 0.039 Uiso 1 1 calc R U
H76C H 0.7914 1.0019 0.7056 0.039 Uiso 1 1 calc R U
C77 C 0.59468(9) 0.94282(16) 0.57082(8) 0.0287(3) Uani 1 1 d . .
H77A H 0.5543 0.9740 0.5982 0.043 Uiso 1 1 calc R U
H77B H 0.5677 0.8616 0.5387 0.043 Uiso 1 1 calc R U
H77C H 0.6040 1.0214 0.5397 0.043 Uiso 1 1 calc R U
N8 N 0.69211(6) 0.57663(10) 0.65374(5) 0.01173(16) Uani 1 1 d . .
C81 C 0.62015(8) 0.46816(12) 0.64122(6) 0.0151(2) Uani 1 1 d . .
H81A H 0.6486 0.3749 0.6591 0.018 Uiso 1 1 calc R U
H81B H 0.5892 0.4598 0.5865 0.018 Uiso 1 1 calc R U
C82 C 0.54846(8) 0.49766(14) 0.67992(7) 0.0205(2) Uani 1 1 d . .
C83 C 0.58975(9) 0.50142(19) 0.76558(7) 0.0301(3) Uani 1 1 d . .
H83A H 0.6203 0.4107 0.7833 0.045 Uiso 1 1 calc R U
H83B H 0.6334 0.5797 0.7801 0.045 Uiso 1 1 calc R U
H83C H 0.5420 0.5163 0.7881 0.045 Uiso 1 1 calc R U
C84 C 0.50086(9) 0.63874(17) 0.65214(10) 0.0337(3) Uani 1 1 d . .
H84A H 0.4745 0.6361 0.5973 0.051 Uiso 1 1 calc R U
H84B H 0.4531 0.6537 0.6746 0.051 Uiso 1 1 calc R U
H84C H 0.5444 0.7171 0.6666 0.051 Uiso 1 1 calc R U
C85 C 0.47996(9) 0.37493(17) 0.65734(8) 0.0313(3) Uani 1 1 d . .
H85A H 0.5105 0.2843 0.6752 0.047 Uiso 1 1 calc R U
H85B H 0.4323 0.3901 0.6799 0.047 Uiso 1 1 calc R U
H85C H 0.4535 0.3722 0.6026 0.047 Uiso 1 1 calc R U
C9 C 0.76526(7) 0.56307(11) 0.72147(6) 0.01132(18) Uani 1 1 d . .
C10 C 0.80151(8) 0.43149(12) 0.75848(6) 0.0144(2) Uani 1 1 d . .
H10 H 0.7797 0.3385 0.7423 0.017 Uiso 1 1 calc R U
C11 C 0.87592(8) 0.46455(12) 0.82384(6) 0.0152(2) Uani 1 1 d . .
H11 H 0.9117 0.3977 0.8587 0.018 Uiso 1 1 calc R U
C12 C 0.88683(7) 0.61586(12) 0.82733(6) 0.0142(2) Uani 1 1 d . .
H12 H 0.9316 0.6673 0.8647 0.017 Uiso 1 1 calc R U
C13 C 0.81857(7) 0.67652(12) 0.76482(6) 0.01214(19) Uani 1 1 d . .
H13 H 0.8100 0.7754 0.7538 0.015 Uiso 1 1 calc R U

loop_
_atom_site_aniso_label
_atom_site_aniso_U_11
_atom_site_aniso_U_22
_atom_site_aniso_U_33
_atom_site_aniso_U_23
_atom_site_aniso_U_13
_atom_site_aniso_U_12
Fe1 0.00999(7) 0.00933(7) 0.00897(7) 0.00057(5) 0.00251(5) 0.00064(5)
C1 0.0113(5) 0.0120(5) 0.0114(4) 0.0014(3) 0.0040(3) -0.0008(4)
C2 0.0102(5) 0.0177(5) 0.0130(4) 0.0003(4) 0.0032(4) 0.0007(4)
C3 0.0133(5) 0.0167(5) 0.0136(4) 0.0014(4) 0.0039(4) 0.0054(4)
C4 0.0158(5) 0.0114(5) 0.0130(4) -0.0004(4) 0.0041(4) 0.0029(4)
C5 0.0113(4) 0.0113(4) 0.0099(4) 0.0000(3) 0.0039(3) 0.0010(4)
N6 0.0115(4) 0.0108(4) 0.0092(3) -0.0015(3) 0.0017(3) 0.0003(3)
C61 0.0135(5) 0.0123(5) 0.0120(4) -0.0027(4) 0.0039(4) -0.0023(4)
C62 0.0164(5) 0.0152(5) 0.0111(4) -0.0020(4) 0.0050(4) -0.0001(4)
C63 0.0165(5) 0.0195(5) 0.0180(5) -0.0010(4) 0.0079(4) 0.0005(4)
C64 0.0375(7) 0.0201(6) 0.0219(6) 0.0068(5) 0.0185(5) 0.0063(5)
C65 0.0213(6) 0.0352(7) 0.0189(5) -0.0138(5) 0.0036(5) 0.0010(5)
P7 0.01026(12) 0.01026(12) 0.01037(11) -0.00019(9) 0.00129(9) 0.00042(9)
N71 0.0137(4) 0.0096(4) 0.0137(4) 0.0001(3) 0.0020(3) 0.0010(3)
C72 0.0198(5) 0.0123(5) 0.0162(5) 0.0029(4) 0.0033(4) -0.0014(4)
C73 0.0292(7) 0.0161(5) 0.0290(6) 0.0008(5) 0.0081(5) -0.0065(5)
C74 0.0300(7) 0.0309(7) 0.0190(5) 0.0111(5) 0.0016(5) -0.0013(6)
C75 0.0157(5) 0.0132(5) 0.0177(5) -0.0015(4) 0.0015(4) 0.0047(4)
C76 0.0294(7) 0.0161(6) 0.0294(6) -0.0081(5) 0.0061(5) 0.0007(5)
C77 0.0213(6) 0.0310(7) 0.0276(6) -0.0019(5) -0.0009(5) 0.0139(6)
N8 0.0099(4) 0.0128(4) 0.0114(4) -0.0003(3) 0.0020(3) -0.0020(3)
C81 0.0132(5) 0.0161(5) 0.0153(5) -0.0019(4) 0.0034(4) -0.0054(4)
C82 0.0124(5) 0.0273(6) 0.0216(5) -0.0004(5) 0.0052(4) -0.0049(5)
C83 0.0221(6) 0.0485(9) 0.0229(6) -0.0055(6) 0.0119(5) -0.0067(6)
C84 0.0166(6) 0.0363(8) 0.0509(9) 0.0036(7) 0.0146(6) 0.0041(6)
C85 0.0203(6) 0.0398(8) 0.0332(7) 0.0013(6) 0.0076(5) -0.0144(6)
C9 0.0103(4) 0.0132(5) 0.0107(4) 0.0002(3) 0.0037(3) -0.0005(4)
C10 0.0154(5) 0.0143(5) 0.0137(4) 0.0024(4) 0.0049(4) -0.0017(4)
C11 0.0158(5) 0.0177(5) 0.0121(4) 0.0044(4) 0.0043(4) 0.0007(4)
C12 0.0137(5) 0.0179(5) 0.0104(4) -0.0013(4) 0.0029(4) 0.0004(4)
C13 0.0120(5) 0.0129(5) 0.0115(4) -0.0015(3) 0.0038(4) 0.0006(4)

loop_
_atom_type_symbol
_atom_type_description
_atom_type_scat_dispersion_real
_atom_type_scat_dispersion_imag
_atom_type_scat_source
C C 0.0033 0.0016 'International Tables Vol C Tables 4.2.6.8 and 6.1.1.4'
H H 0.0000 0.0000 'International Tables Vol C Tables 4.2.6.8 and 6.1.1.4'
N N 0.0061 0.0033 'International Tables Vol C Tables 4.2.6.8 and 6.1.1.4'
P P 0.1023 0.0942 'International Tables Vol C Tables 4.2.6.8 and 6.1.1.4'
Fe Fe 0.3463 0.8444 'International Tables Vol C Tables 4.2.6.8 and 6.1.1.4'

loop_
_geom_angle_atom_site_label_1
_geom_angle_atom_site_label_2
_geom_angle_atom_site_label_3
_geom_angle
C10 Fe1 C4 103.68(5)
C10 Fe1 C9 41.57(4)
C4 Fe1 C9 116.42(4)
C10 Fe1 C5 115.71(4)
C4 Fe1 C5 41.63(4)
C9 Fe1 C5 98.05(4)
C10 Fe1 C1 152.11(4)
C4 Fe1 C1 69.26(4)
C9 Fe1 C1 115.79(4)
C5 Fe1 C1 41.18(4)
C10 Fe1 C13 69.15(5)
C4 Fe1 C13 153.15(4)
C9 Fe1 C13 41.15(4)
C5 Fe1 C13 116.52(4)
C1 Fe1 C13 104.47(4)
C10 Fe1 C11 41.08(4)
C4 Fe1 C11 123.64(5)
C9 Fe1 C11 69.51(4)
C5 Fe1 C11 155.15(4)
C1 Fe1 C11 163.63(5)
C13 Fe1 C11 68.68(4)
C10 Fe1 C3 124.43(5)
C4 Fe1 C3 41.03(4)
C9 Fe1 C3 156.09(5)
C5 Fe1 C3 69.44(4)
C1 Fe1 C3 68.66(4)
C13 Fe1 C3 162.73(5)
C11 Fe1 C3 113.33(4)
C10 Fe1 C12 68.98(5)
C4 Fe1 C12 162.48(4)
C9 Fe1 C12 69.31(4)
C5 Fe1 C12 155.83(4)
C1 Fe1 C12 124.70(4)
C13 Fe1 C12 40.79(4)
C11 Fe1 C12 40.66(4)
C3 Fe1 C12 129.36(4)
C10 Fe1 C2 163.49(5)
C4 Fe1 C2 68.96(5)
C9 Fe1 C2 154.88(4)
C5 Fe1 C2 69.25(4)
C1 Fe1 C2 40.78(4)
C13 Fe1 C2 124.12(4)
C11 Fe1 C2 130.00(4)
C3 Fe1 C2 40.60(4)
C12 Fe1 C2 113.51(4)
C2 C1 C5 108.57(9)
C2 C1 Fe1 70.10(6)
C5 C1 Fe1 69.04(6)
C2 C1 H1 125.7
C5 C1 H1 125.7
Fe1 C1 H1 126.7
C3 C2 C1 108.08(10)
C3 C2 Fe1 69.57(6)
C1 C2 Fe1 69.12(6)
C3 C2 H2 126.0
C1 C2 H2 126.0
Fe1 C2 H2 126.9
C2 C3 C4 108.05(9)
C2 C3 Fe1 69.83(6)
C4 C3 Fe1 68.43(6)
C2 C3 H3 126.0
C4 C3 H3 126.0
Fe1 C3 H3 127.3
C3 C4 C5 108.29(10)
C3 C4 Fe1 70.54(6)
C5 C4 Fe1 69.50(6)
C3 C4 H4 125.9
C5 C4 H4 125.9
Fe1 C4 H4 125.7
N6 C5 C1 126.73(9)
N6 C5 C4 126.22(9)
C1 C5 C4 107.01(9)
N6 C5 Fe1 124.52(7)
C1 C5 Fe1 69.78(6)
C4 C5 Fe1 68.86(6)
C5 N6 C61 116.86(8)
C5 N6 P7 124.06(7)
C61 N6 P7 112.34(7)
N6 C61 C62 116.32(9)
N6 C61 H61A 108.2
C62 C61 H61A 108.2
N6 C61 H61B 108.2
C62 C61 H61B 108.2
H61A C61 H61B 107.4
C64 C62 C65 109.22(10)
C64 C62 C63 109.52(10)
C65 C62 C63 108.06(10)
C64 C62 C61 110.60(9)
C65 C62 C61 106.47(9)
C63 C62 C61 112.85(9)
C62 C63 H63A 109.5
C62 C63 H63B 109.5
H63A C63 H63B 109.5
C62 C63 H63C 109.5
H63A C63 H63C 109.5
H63B C63 H63C 109.5
C62 C64 H64A 109.5
C62 C64 H64B 109.5
H64A C64 H64B 109.5
C62 C64 H64C 109.5
H64A C64 H64C 109.5
H64B C64 H64C 109.5
C62 C65 H65A 109.5
C62 C65 H65B 109.5
H65A C65 H65B 109.5
C62 C65 H65C 109.5
H65A C65 H65C 109.5
H65B C65 H65C 109.5
N6 P7 N8 106.22(4)
N6 P7 N71 101.37(5)
N8 P7 N71 102.18(4)
C75 N71 C72 120.47(9)
C75 N71 P7 111.32(7)
C72 N71 P7 111.06(7)
N71 C72 C73 113.90(9)
N71 C72 C74 117.03(10)
C73 C72 C74 109.87(10)
N71 C72 H72 104.9
C73 C72 H72 104.9
C74 C72 H72 104.9
C72 C73 H73A 109.5
C72 C73 H73B 109.5
H73A C73 H73B 109.5
C72 C73 H73C 109.5
H73A C73 H73C 109.5
H73B C73 H73C 109.5
C72 C74 H74A 109.5
C72 C74 H74B 109.5
H74A C74 H74B 109.5
C72 C74 H74C 109.5
H74A C74 H74C 109.5
H74B C74 H74C 109.5
N71 C75 C76 114.01(10)
N71 C75 C77 116.63(9)
C76 C75 C77 109.31(10)
N71 C75 H75 105.3
C76 C75 H75 105.3
C77 C75 H75 105.3
C75 C76 H76A 109.5
C75 C76 H76B 109.5
H76A C76 H76B 109.5
C75 C76 H76C 109.5
H76A C76 H76C 109.5
H76B C76 H76C 109.5
C75 C77 H77A 109.5
C75 C77 H77B 109.5
H77A C77 H77B 109.5
C75 C77 H77C 109.5
H77A C77 H77C 109.5
H77B C77 H77C 109.5
C9 N8 C81 115.87(9)
C9 N8 P7 123.80(7)
C81 N8 P7 112.60(7)
N8 C81 C82 115.66(9)
N8 C81 H81A 108.4
C82 C81 H81A 108.4
N8 C81 H81B 108.4
C82 C81 H81B 108.4
H81A C81 H81B 107.4
C84 C82 C83 109.63(12)
C84 C82 C85 109.42(11)
C83 C82 C85 109.30(11)
C84 C82 C81 110.06(10)
C83 C82 C81 111.87(10)
C85 C82 C81 106.49(11)
C82 C83 H83A 109.5
C82 C83 H83B 109.5
H83A C83 H83B 109.5
C82 C83 H83C 109.5
H83A C83 H83C 109.5
H83B C83 H83C 109.5
C82 C84 H84A 109.5
C82 C84 H84B 109.5
H84A C84 H84B 109.5
C82 C84 H84C 109.5
H84A C84 H84C 109.5
H84B C84 H84C 109.5
C82 C85 H85A 109.5
C82 C85 H85B 109.5
H85A C85 H85B 109.5
C82 C85 H85C 109.5
H85A C85 H85C 109.5
H85B C85 H85C 109.5
N8 C9 C13 126.82(10)
N8 C9 C10 126.17(10)
C13 C9 C10 106.99(9)
N8 C9 Fe1 125.01(7)
C13 C9 Fe1 69.89(6)
C10 C9 Fe1 68.89(6)
C11 C10 C9 108.44(10)
C11 C10 Fe1 70.48(6)
C9 C10 Fe1 69.55(6)
C11 C10 H10 125.8
C9 C10 H10 125.8
Fe1 C10 H10 125.8
C12 C11 C10 107.90(10)
C12 C11 Fe1 69.79(6)
C10 C11 Fe1 68.44(6)
C12 C11 H11 126.1
C10 C11 H11 126.1
Fe1 C11 H11 127.3
C11 C12 C13 108.07(9)
C11 C12 Fe1 69.55(6)
C13 C12 Fe1 69.27(6)
C11 C12 H12 126.0
C13 C12 H12 126.0
Fe1 C12 H12 126.8
C12 C13 C9 108.59(9)
C12 C13 Fe1 69.94(6)
C9 C13 Fe1 68.96(6)
C12 C13 H13 125.7
C9 C13 H13 125.7
Fe1 C13 H13 127.0

loop_
_geom_bond_atom_site_label_1
_geom_bond_atom_site_label_2
_geom_bond_distance
Fe1 C10 2.0257(11)
Fe1 C4 2.0262(10)
Fe1 C9 2.0346(11)
Fe1 C5 2.0348(10)
Fe1 C1 2.0447(10)
Fe1 C13 2.0470(10)
Fe1 C11 2.0529(10)
Fe1 C3 2.0543(11)
Fe1 C12 2.0560(10)
Fe1 C2 2.0577(11)
C1 C2 1.4294(15)
C1 C5 1.4346(15)
C1 H1 0.9500
C2 C3 1.4266(16)
C2 H2 0.9500
C3 C4 1.4304(15)
C3 H3 0.9500
C4 C5 1.4432(15)
C4 H4 0.9500
C5 N6 1.4160(13)
N6 C61 1.4783(13)
N6 P7 1.7281(9)
C61 C62 1.5507(15)
C61 H61A 0.9900
C61 H61B 0.9900
C62 C64 1.5295(16)
C62 C65 1.5315(16)
C62 C63 1.5337(16)
C63 H63A 0.9800
C63 H63B 0.9800
C63 H63C 0.9800
C64 H64A 0.9800
C64 H64B 0.9800
C64 H64C 0.9800
C65 H65A 0.9800
C65 H65B 0.9800
C65 H65C 0.9800
P7 N8 1.7297(9)
P7 N71 1.7475(10)
N71 C75 1.4928(14)
N71 C72 1.4961(14)
C72 C73 1.5363(17)
C72 C74 1.5366(17)
C72 H72 1.0000
C73 H73A 0.9800
C73 H73B 0.9800
C73 H73C 0.9800
C74 H74A 0.9800
C74 H74B 0.9800
C74 H74C 0.9800
C75 C76 1.5340(17)
C75 C77 1.5358(17)
C75 H75 1.0000
C76 H76A 0.9800
C76 H76B 0.9800
C76 H76C 0.9800
C77 H77A 0.9800
C77 H77B 0.9800
C77 H77C 0.9800
N8 C9 1.4205(13)
N8 C81 1.4800(14)
C81 C82 1.5453(16)
C81 H81A 0.9900
C81 H81B 0.9900
C82 C84 1.526(2)
C82 C83 1.5319(18)
C82 C85 1.5375(18)
C83 H83A 0.9800
C83 H83B 0.9800
C83 H83C 0.9800
C84 H84A 0.9800
C84 H84B 0.9800
C84 H84C 0.9800
C85 H85A 0.9800
C85 H85B 0.9800
C85 H85C 0.9800
C9 C13 1.4345(15)
C9 C10 1.4408(15)
C10 C11 1.4314(15)
C10 H10 0.9500
C11 C12 1.4276(16)
C11 H11 0.9500
C12 C13 1.4300(15)
C12 H12 0.9500
C13 H13 0.9500

loop_
_geom_torsion_atom_site_label_1
_geom_torsion_atom_site_label_2
_geom_torsion_atom_site_label_3
_geom_torsion_atom_site_label_4
_geom_torsion
C10 Fe1 C1 C2 -161.36(9)
C4 Fe1 C1 C2 -81.44(7)
C9 Fe1 C1 C2 168.35(6)
C5 Fe1 C1 C2 -120.09(9)
C13 Fe1 C1 C2 125.99(6)
C11 Fe1 C1 C2 62.96(17)
C3 Fe1 C1 C2 -37.33(6)
C12 Fe1 C1 C2 86.56(7)
C10 Fe1 C1 C5 -41.27(12)
C4 Fe1 C1 C5 38.65(6)
C9 Fe1 C1 C5 -71.56(7)
C13 Fe1 C1 C5 -113.92(6)
C11 Fe1 C1 C5 -176.95(14)
C3 Fe1 C1 C5 82.76(7)
C12 Fe1 C1 C5 -153.35(6)
C2 Fe1 C1 C5 120.09(9)
C5 C1 C2 C3 0.37(12)
Fe1 C1 C2 C3 58.84(7)
C5 C1 C2 Fe1 -58.47(7)
C10 Fe1 C2 C3 28.50(18)
C4 Fe1 C2 C3 -37.52(6)
C9 Fe1 C2 C3 -145.14(9)
C5 Fe1 C2 C3 -82.24(7)
C1 Fe1 C2 C3 -119.77(9)
C13 Fe1 C2 C3 169.09(6)
C11 Fe1 C2 C3 79.36(8)
C12 Fe1 C2 C3 123.72(6)
C10 Fe1 C2 C1 148.27(14)
C4 Fe1 C2 C1 82.25(7)
C9 Fe1 C2 C1 -25.37(13)
C5 Fe1 C2 C1 37.53(6)
C13 Fe1 C2 C1 -71.14(7)
C11 Fe1 C2 C1 -160.87(6)
C3 Fe1 C2 C1 119.77(9)
C12 Fe1 C2 C1 -116.51(7)
C1 C2 C3 C4 -0.68(12)
Fe1 C2 C3 C4 57.88(7)
C1 C2 C3 Fe1 -58.56(7)
C10 Fe1 C3 C2 -170.54(6)
C4 Fe1 C3 C2 120.01(9)
C9 Fe1 C3 C2 143.23(10)
C5 Fe1 C3 C2 81.73(7)
C1 Fe1 C3 C2 37.50(6)
C13 Fe1 C3 C2 -31.85(17)
C11 Fe1 C3 C2 -124.93(6)
C12 Fe1 C3 C2 -80.55(8)
C10 Fe1 C3 C4 69.45(8)
C9 Fe1 C3 C4 23.21(13)
C5 Fe1 C3 C4 -38.29(6)
C1 Fe1 C3 C4 -82.52(7)
C13 Fe1 C3 C4 -151.86(13)
C11 Fe1 C3 C4 115.06(7)
C12 Fe1 C3 C4 159.44(7)
C2 Fe1 C3 C4 -120.01(9)
C2 C3 C4 C5 0.73(12)
Fe1 C3 C4 C5 59.47(7)
C2 C3 C4 Fe1 -58.75(7)
C10 Fe1 C4 C3 -127.36(7)
C9 Fe1 C4 C3 -169.72(6)
C5 Fe1 C4 C3 119.17(9)
C1 Fe1 C4 C3 80.93(7)
C13 Fe1 C4 C3 161.94(9)
C11 Fe1 C4 C3 -87.70(7)
C12 Fe1 C4 C3 -64.46(17)
C2 Fe1 C4 C3 37.14(6)
C10 Fe1 C4 C5 113.47(7)
C9 Fe1 C4 C5 71.11(7)
C1 Fe1 C4 C5 -38.24(6)
C13 Fe1 C4 C5 42.77(12)
C11 Fe1 C4 C5 153.13(6)
C3 Fe1 C4 C5 -119.17(9)
C12 Fe1 C4 C5 176.38(13)
C2 Fe1 C4 C5 -82.03(7)
C2 C1 C5 N6 177.72(9)
Fe1 C1 C5 N6 118.60(10)
C2 C1 C5 C4 0.08(11)
Fe1 C1 C5 C4 -59.04(7)
C2 C1 C5 Fe1 59.12(7)
C3 C4 C5 N6 -178.15(9)
Fe1 C4 C5 N6 -118.03(10)
C3 C4 C5 C1 -0.50(11)
Fe1 C4 C5 C1 59.62(7)
C3 C4 C5 Fe1 -60.12(7)
C10 Fe1 C5 N6 38.63(10)
C4 Fe1 C5 N6 120.20(11)
C9 Fe1 C5 N6 -0.96(9)
C1 Fe1 C5 N6 -121.35(11)
C13 Fe1 C5 N6 -39.76(10)
C11 Fe1 C5 N6 56.61(15)
C3 Fe1 C5 N6 157.95(10)
C12 Fe1 C5 N6 -57.14(15)
C2 Fe1 C5 N6 -158.53(10)
C10 Fe1 C5 C1 159.97(6)
C4 Fe1 C5 C1 -118.46(9)
C9 Fe1 C5 C1 120.38(6)
C13 Fe1 C5 C1 81.58(7)
C11 Fe1 C5 C1 177.96(10)
C3 Fe1 C5 C1 -80.71(7)
C12 Fe1 C5 C1 64.20(13)
C2 Fe1 C5 C1 -37.18(6)
C10 Fe1 C5 C4 -81.57(7)
C9 Fe1 C5 C4 -121.16(7)
C1 Fe1 C5 C4 118.46(9)
C13 Fe1 C5 C4 -159.96(6)
C11 Fe1 C5 C4 -63.58(12)
C3 Fe1 C5 C4 37.75(6)
C12 Fe1 C5 C4 -177.34(10)
C2 Fe1 C5 C4 81.28(7)
C1 C5 N6 C61 149.37(10)
C4 C5 N6 C61 -33.43(14)
Fe1 C5 N6 C61 -121.21(9)
C1 C5 N6 P7 -61.69(13)
C4 C5 N6 P7 115.51(10)
Fe1 C5 N6 P7 27.73(12)
C5 N6 C61 C62 -72.17(12)
P7 N6 C61 C62 135.36(8)
N6 C61 C62 C64 -43.75(13)
N6 C61 C62 C65 -162.30(10)
N6 C61 C62 C63 79.32(12)
C5 N6 P7 N8 -47.91(9)
C61 N6 P7 N8 102.24(7)
C5 N6 P7 N71 58.50(9)
C61 N6 P7 N71 -151.34(7)
N6 P7 N71 C75 -166.91(7)
N8 P7 N71 C75 -57.34(8)
N6 P7 N71 C72 55.90(8)
N8 P7 N71 C72 165.47(7)
C75 N71 C72 C73 65.77(14)
P7 N71 C72 C73 -161.49(9)
C75 N71 C72 C74 -64.27(14)
P7 N71 C72 C74 68.46(12)
C72 N71 C75 C76 -65.54(13)
P7 N71 C75 C76 161.84(8)
C72 N71 C75 C77 63.38(14)
P7 N71 C75 C77 -69.24(12)
N6 P7 N8 C9 46.50(10)
N71 P7 N8 C9 -59.34(9)
N6 P7 N8 C81 -101.45(8)
N71 P7 N8 C81 152.71(7)
C9 N8 C81 C82 83.24(12)
P7 N8 C81 C82 -126.11(9)
N8 C81 C82 C84 59.83(14)
N8 C81 C82 C83 -62.30(14)
N8 C81 C82 C85 178.33(10)
C81 N8 C9 C13 -148.45(10)
P7 N8 C9 C13 64.54(13)
C81 N8 C9 C10 33.42(14)
P7 N8 C9 C10 -113.59(11)
C81 N8 C9 Fe1 121.55(9)
P7 N8 C9 Fe1 -25.47(13)
C10 Fe1 C9 N8 -120.12(12)
C4 Fe1 C9 N8 -39.47(10)
C5 Fe1 C9 N8 -0.06(10)
C1 Fe1 C9 N8 39.05(10)
C13 Fe1 C9 N8 121.52(11)
C11 Fe1 C9 N8 -157.81(10)
C3 Fe1 C9 N8 -56.26(15)
C12 Fe1 C9 N8 158.61(10)
C2 Fe1 C9 N8 57.15(15)
C10 Fe1 C9 C13 118.36(8)
C4 Fe1 C9 C13 -160.98(6)
C5 Fe1 C9 C13 -121.58(6)
C1 Fe1 C9 C13 -82.47(7)
C11 Fe1 C9 C13 80.67(6)
C3 Fe1 C9 C13 -177.78(9)
C12 Fe1 C9 C13 37.10(6)
C2 Fe1 C9 C13 -64.36(12)
C4 Fe1 C9 C10 80.65(7)
C5 Fe1 C9 C10 120.06(6)
C1 Fe1 C9 C10 159.17(6)
C13 Fe1 C9 C10 -118.36(8)
C11 Fe1 C9 C10 -37.69(6)
C3 Fe1 C9 C10 63.86(12)
C12 Fe1 C9 C10 -81.26(7)
C2 Fe1 C9 C10 177.28(9)
N8 C9 C10 C11 178.64(10)
C13 C9 C10 C11 0.20(12)
Fe1 C9 C10 C11 59.98(8)
N8 C9 C10 Fe1 118.66(10)
C13 C9 C10 Fe1 -59.78(7)
C4 Fe1 C10 C11 126.06(7)
C9 Fe1 C10 C11 -119.37(9)
C5 Fe1 C10 C11 168.62(6)
C1 Fe1 C10 C11 -162.57(9)
C13 Fe1 C10 C11 -81.08(7)
C3 Fe1 C10 C11 86.81(8)
C12 Fe1 C10 C11 -37.26(7)
C2 Fe1 C10 C11 64.70(17)
C4 Fe1 C10 C9 -114.57(6)
C5 Fe1 C10 C9 -72.01(7)
C1 Fe1 C10 C9 -43.20(12)
C13 Fe1 C10 C9 38.29(6)
C11 Fe1 C10 C9 119.37(9)
C3 Fe1 C10 C9 -153.82(6)
C12 Fe1 C10 C9 82.11(7)
C2 Fe1 C10 C9 -175.93(14)
C9 C10 C11 C12 -0.60(12)
Fe1 C10 C11 C12 58.80(8)
C9 C10 C11 Fe1 -59.40(7)
C10 Fe1 C11 C12 -119.84(9)
C4 Fe1 C11 C12 169.49(6)
C9 Fe1 C11 C12 -81.73(7)
C5 Fe1 C11 C12 -144.88(10)
C1 Fe1 C11 C12 30.34(19)
C13 Fe1 C11 C12 -37.54(6)
C3 Fe1 C11 C12 123.90(7)
C2 Fe1 C11 C12 79.76(8)
C4 Fe1 C11 C10 -70.66(8)
C9 Fe1 C11 C10 38.12(6)
C5 Fe1 C11 C10 -25.04(14)
C1 Fe1 C11 C10 150.18(14)
C13 Fe1 C11 C10 82.31(7)
C3 Fe1 C11 C10 -116.25(7)
C12 Fe1 C11 C10 119.84(9)
C2 Fe1 C11 C10 -160.40(7)
C10 C11 C12 C13 0.76(12)
Fe1 C11 C12 C13 58.73(7)
C10 C11 C12 Fe1 -57.96(7)
C10 Fe1 C12 C11 37.64(7)
C4 Fe1 C12 C11 -30.29(18)
C9 Fe1 C12 C11 82.27(7)
C5 Fe1 C12 C11 143.83(10)
C1 Fe1 C12 C11 -170.03(6)
C13 Fe1 C12 C11 119.68(9)
C3 Fe1 C12 C11 -80.29(8)
C2 Fe1 C12 C11 -124.71(7)
C10 Fe1 C12 C13 -82.04(7)
C4 Fe1 C12 C13 -149.96(14)
C9 Fe1 C12 C13 -37.41(6)
C5 Fe1 C12 C13 24.15(14)
C1 Fe1 C12 C13 70.29(8)
C11 Fe1 C12 C13 -119.68(9)
C3 Fe1 C12 C13 160.03(7)
C2 Fe1 C12 C13 115.61(7)
C11 C12 C13 C9 -0.64(12)
Fe1 C12 C13 C9 58.26(7)
C11 C12 C13 Fe1 -58.90(7)
N8 C9 C13 C12 -178.15(10)
C10 C9 C13 C12 0.27(11)
Fe1 C9 C13 C12 -58.86(7)
N8 C9 C13 Fe1 -119.28(10)
C10 C9 C13 Fe1 59.13(7)
C10 Fe1 C13 C12 81.60(7)
C4 Fe1 C13 C12 160.51(9)
C9 Fe1 C13 C12 120.27(9)
C5 Fe1 C13 C12 -169.21(6)
C1 Fe1 C13 C12 -126.94(7)
C11 Fe1 C13 C12 37.42(7)
C3 Fe1 C13 C12 -62.76(16)
C2 Fe1 C13 C12 -87.27(7)
C10 Fe1 C13 C9 -38.67(6)
C4 Fe1 C13 C9 40.25(12)
C5 Fe1 C13 C9 70.52(7)
C1 Fe1 C13 C9 112.80(6)
C11 Fe1 C13 C9 -82.84(7)
C3 Fe1 C13 C9 176.97(13)
C12 Fe1 C13 C9 -120.27(9)
C2 Fe1 C13 C9 152.46(6)
